data_4034644
loop_
_publ_author_name
'Wang, Xiaoping'
'Huang, Danfeng'
'Wang, Ke-Hu'
'Su, Yingpeng'
'Hu, Yulai'

_publ_section_title
;
 Tin Powder-Promoted Cascade Condensation/Allylation/Lactamization:
 Synthesis of Isoindolinones and Pyrazoloisoindol-8-ones.
;
_journal_issue 11
_journal_name_full 'The Journal of organic chemistry'
_journal_page_first 6946
_journal_page_last 6961
_journal_paper_doi 10.1021/acs.joc.9b00733
_journal_volume 84
_journal_year 2019
_chemical_formula_moiety 'C11 H10 N2 O'
_chemical_formula_sum 'C11 H10 N2 O'
_chemical_formula_weight 186.21
_space_group_crystal_system monoclinic
_space_group_IT_number 9
_space_group_name_Hall 'C -2yc'
_space_group_name_H-M_alt 'C 1 c 1'
_atom_sites_solution_hydrogens geom
_atom_sites_solution_primary dual
_audit_creation_date 2019-03-02
_audit_creation_method
;
Olex2 1.2
(compiled 2018.05.29 svn.r3508 for OlexSys, GUI svn.r5506)
;
_cell_angle_alpha 90
_cell_angle_beta 102.57(2)
_cell_angle_gamma 90
_cell_formula_units_Z 4
_cell_length_a 17.280(4)
_cell_length_b 7.0153(11)
_cell_length_c 7.3724(10)
_cell_measurement_reflns_used 1251
_cell_measurement_temperature 273(2)
_cell_measurement_theta_max 27.9480
_cell_measurement_theta_min 4.0440
_cell_volume 872.3(3)
_computing_molecular_graphics 'Olex2 (Dolomanov et al., 2009)'
_computing_publication_material 'Olex2 (Dolomanov et al., 2009)'
_computing_structure_refinement 'ShelXL (Sheldrick, 2015)'
_computing_structure_solution 'ShelXT (Sheldrick, 2015)'
_diffrn_ambient_temperature 273.15
_diffrn_measured_fraction_theta_full 0.997
_diffrn_measured_fraction_theta_max 0.998
_diffrn_measurement_device_type 'Bruker APEX-II CCD'
_diffrn_measurement_method '\w scans'
_diffrn_radiation_type MoK\a
_diffrn_radiation_wavelength 0.71073
_diffrn_reflns_av_R_equivalents 0.0345
_diffrn_reflns_av_unetI/netI 0.0482
_diffrn_reflns_Laue_measured_fraction_full 0.997
_diffrn_reflns_Laue_measured_fraction_max 0.998
_diffrn_reflns_limit_h_max 21
_diffrn_reflns_limit_h_min -21
_diffrn_reflns_limit_k_max 8
_diffrn_reflns_limit_k_min -8
_diffrn_reflns_limit_l_max 9
_diffrn_reflns_limit_l_min -9
_diffrn_reflns_number 3049
_diffrn_reflns_point_group_measured_fraction_full 0.885
_diffrn_reflns_point_group_measured_fraction_max 0.878
_diffrn_reflns_theta_full 25.242
_diffrn_reflns_theta_max 26.372
_diffrn_reflns_theta_min 4.053
_diffrn_standards_number 0
_exptl_absorpt_coefficient_mu 0.094
_exptl_absorpt_correction_T_max 1.0000
_exptl_absorpt_correction_T_min 0.6721
_exptl_absorpt_correction_type multi-scan
_exptl_absorpt_process_details
;
CrysAlisPro, Agilent Technologies,
Version 1.171.36.28 (release 01-02-2013 CrysAlis171 .NET)
(compiled Feb  1 2013,16:14:44)
Empirical absorption correction using spherical harmonics,
 implemented in SCALE3 ABSPACK scaling algorithm.
;
_exptl_crystal_colour 'clear light colourless'
_exptl_crystal_density_diffrn 1.418
_exptl_crystal_description block
_exptl_crystal_F_000 392
_exptl_crystal_size_max 0.21
_exptl_crystal_size_mid 0.15
_exptl_crystal_size_min 0.14
_refine_diff_density_max 0.214
_refine_diff_density_min -0.282
_refine_diff_density_rms 0.074
_refine_ls_abs_structure_details
;
 Flack x determined using 544 quotients [(I+)-(I-)]/[(I+)+(I-)]
 (Parsons, Flack and Wagner, Acta Cryst. B69 (2013) 249-259).
;
_refine_ls_abs_structure_Flack -0.4(10)
_refine_ls_extinction_method none
_refine_ls_goodness_of_fit_ref 1.103
_refine_ls_hydrogen_treatment constr
_refine_ls_matrix_type full
_refine_ls_number_parameters 127
_refine_ls_number_reflns 1566
_refine_ls_number_restraints 2
_refine_ls_restrained_S_all 1.103
_refine_ls_R_factor_all 0.0476
_refine_ls_R_factor_gt 0.0442
_refine_ls_shift/su_max 0.000
_refine_ls_shift/su_mean 0.000
_refine_ls_structure_factor_coef Fsqd
_refine_ls_weighting_details 'w=1/[\s^2^(Fo^2^)+(0.0645P)^2^] where P=(Fo^2^+2Fc^2^)/3'
_refine_ls_weighting_scheme calc
_refine_ls_wR_factor_gt 0.1112
_refine_ls_wR_factor_ref 0.1152
_reflns_Friedel_coverage 0.756
_reflns_Friedel_fraction_full 0.771
_reflns_Friedel_fraction_max 0.757
_reflns_number_gt 1453
_reflns_number_total 1566
_reflns_threshold_expression 'I > 2\s(I)'
_cod_data_source_file jo9b00733_si_003.cif
_cod_data_source_block t
_cod_database_code 4034644
_shelx_shelxl_version_number 2018/3
_shelx_space_group_comment
;
The symmetry employed for this shelxl refinement is uniquely defined
by the following loop, which should always be used as a source of
symmetry information in preference to the above space-group names.
They are only intended as comments.
;
_olex2_refinement_description
;
1. Fixed Uiso
 At 1.2 times of:
  All C(H) groups, All C(H,H) groups
2.a Ternary CH refined with riding coordinates:
 C8(H8), C10(H10)
2.b Secondary CH2 refined with riding coordinates:
 C11(H11A,H11B), C9(H9A,H9B)
2.c Aromatic/amide H refined with riding coordinates:
 C6(H6), C5(H5), C3(H3), C4(H4)
;
_olex2_submission_special_instructions 'No special instructions were received'

loop_
_space_group_symop_operation_xyz
'x, y, z'
'x, -y, z+1/2'
'x+1/2, y+1/2, z'
'x+1/2, -y+1/2, z+1/2'

loop_
_atom_site_label
_atom_site_type_symbol
_atom_site_fract_x
_atom_site_fract_y
_atom_site_fract_z
_atom_site_U_iso_or_equiv
_atom_site_adp_type
_atom_site_occupancy
_atom_site_site_symmetry_order
_atom_site_calc_flag
_atom_site_refinement_flags_posn
O1 O 0.52443(15) 0.2537(3) 0.5027(3) 0.0262(6) Uani 1 1 d .
N2 N 0.64546(17) 0.5318(4) 0.4830(4) 0.0236(6) Uani 1 1 d .
N1 N 0.56137(16) 0.5576(4) 0.4302(4) 0.0214(6) Uani 1 1 d .
C7 C 0.4569(2) 0.7280(5) 0.5004(4) 0.0221(7) Uani 1 1 d .
C8 C 0.5372(2) 0.7570(4) 0.4587(4) 0.0215(7) Uani 1 1 d .
H8 H 0.532900 0.830979 0.344172 0.026 Uiso 1 1 calc R
C2 C 0.4416(2) 0.5337(5) 0.5093(4) 0.0206(7) Uani 1 1 d .
C1 C 0.51217(19) 0.4248(5) 0.4839(4) 0.0195(7) Uani 1 1 d .
C11 C 0.6850(2) 0.6788(5) 0.3901(5) 0.0256(8) Uani 1 1 d .
H11A H 0.737965 0.651430 0.373012 0.031 Uiso 1 1 calc R
H11B H 0.652199 0.752017 0.290741 0.031 Uiso 1 1 calc R
C6 C 0.4008(2) 0.8618(5) 0.5222(5) 0.0287(8) Uani 1 1 d .
H6 H 0.410328 0.991666 0.513583 0.034 Uiso 1 1 calc R
C5 C 0.3296(2) 0.7949(6) 0.5577(5) 0.0320(9) Uani 1 1 d .
H5 H 0.291285 0.881786 0.575561 0.038 Uiso 1 1 calc R
C9 C 0.6056(2) 0.8319(5) 0.6098(5) 0.0247(8) Uani 1 1 d .
H9A H 0.614696 0.966478 0.592723 0.030 Uiso 1 1 calc R
H9B H 0.595279 0.812222 0.732595 0.030 Uiso 1 1 calc R
C10 C 0.6752(2) 0.7137(5) 0.5823(5) 0.0243(7) Uani 1 1 d .
H10 H 0.722280 0.707743 0.683913 0.029 Uiso 1 1 calc R
C3 C 0.3702(2) 0.4672(5) 0.5430(5) 0.0272(8) Uani 1 1 d .
H3 H 0.360294 0.337304 0.549108 0.033 Uiso 1 1 calc R
C4 C 0.3146(2) 0.6002(6) 0.5669(5) 0.0311(9) Uani 1 1 d .
H4 H 0.266379 0.559556 0.589514 0.037 Uiso 1 1 calc R

loop_
_atom_site_aniso_label
_atom_site_aniso_U_11
_atom_site_aniso_U_22
_atom_site_aniso_U_33
_atom_site_aniso_U_23
_atom_site_aniso_U_13
_atom_site_aniso_U_12
O1 0.0297(14) 0.0186(12) 0.0308(13) -0.0004(10) 0.0074(11) -0.0003(10)
N2 0.0211(15) 0.0243(14) 0.0265(14) 0.0001(12) 0.0073(12) 0.0013(11)
N1 0.0190(15) 0.0192(13) 0.0264(14) 0.0012(11) 0.0056(12) 0.0025(10)
C7 0.0198(17) 0.0255(17) 0.0206(16) 0.0021(13) 0.0037(13) 0.0007(13)
C8 0.0240(18) 0.0160(15) 0.0251(17) 0.0014(12) 0.0070(14) 0.0017(12)
C2 0.0201(17) 0.0241(16) 0.0164(13) -0.0012(13) 0.0011(13) -0.0002(13)
C1 0.0188(18) 0.0219(15) 0.0167(15) -0.0026(12) 0.0014(14) -0.0021(12)
C11 0.0238(18) 0.0243(17) 0.0295(19) 0.0011(13) 0.0078(15) -0.0011(13)
C6 0.0289(19) 0.0235(17) 0.0335(18) 0.0033(14) 0.0066(16) 0.0060(14)
C5 0.025(2) 0.038(2) 0.0336(18) 0.0057(16) 0.0094(17) 0.0107(16)
C9 0.0250(19) 0.0199(16) 0.0301(17) -0.0030(13) 0.0080(15) -0.0044(13)
C10 0.0211(17) 0.0223(16) 0.0280(17) 0.0002(13) 0.0020(15) -0.0035(13)
C3 0.027(2) 0.0300(18) 0.0236(17) 0.0013(14) 0.0024(15) -0.0058(15)
C4 0.0226(18) 0.040(2) 0.0313(19) 0.0051(15) 0.0067(16) -0.0009(15)

loop_
_atom_type_symbol
_atom_type_description
_atom_type_scat_dispersion_real
_atom_type_scat_dispersion_imag
_atom_type_scat_source
C C 0.0033 0.0016 'International Tables Vol C Tables 4.2.6.8 and 6.1.1.4'
H H 0.0000 0.0000 'International Tables Vol C Tables 4.2.6.8 and 6.1.1.4'
N N 0.0061 0.0033 'International Tables Vol C Tables 4.2.6.8 and 6.1.1.4'
O O 0.0106 0.0060 'International Tables Vol C Tables 4.2.6.8 and 6.1.1.4'

loop_
_geom_angle_atom_site_label_1
_geom_angle_atom_site_label_2
_geom_angle_atom_site_label_3
_geom_angle
N1 N2 C11 109.2(3)
N1 N2 C10 104.1(2)
C11 N2 C10 59.5(2)
N2 N1 C8 112.3(3)
C1 N1 N2 119.3(3)
C1 N1 C8 112.7(3)
C2 C7 C8 109.6(3)
C6 C7 C8 129.4(3)
C6 C7 C2 121.0(3)
N1 C8 C7 101.7(2)
N1 C8 C9 103.3(3)
C7 C8 C9 120.0(3)
C7 C2 C1 109.2(3)
C3 C2 C7 121.4(3)
C3 C2 C1 129.4(3)
O1 C1 N1 126.5(3)
O1 C1 C2 128.2(3)
N1 C1 C2 105.3(3)
C10 C11 N2 60.9(2)
C7 C6 C5 117.5(3)
C4 C5 C6 121.3(3)
C10 C9 C8 103.0(3)
N2 C10 C9 109.5(3)
C11 C10 N2 59.6(2)
C11 C10 C9 118.6(3)
C4 C3 C2 117.7(3)
C3 C4 C5 121.0(3)

loop_
_geom_bond_atom_site_label_1
_geom_bond_atom_site_label_2
_geom_bond_distance
O1 C1 1.221(4)
N2 N1 1.432(4)
N2 C11 1.484(4)
N2 C10 1.505(4)
N1 C8 1.488(4)
N1 C1 1.376(4)
C7 C8 1.501(5)
C7 C2 1.393(5)
C7 C6 1.383(5)
C8 C9 1.530(5)
C2 C1 1.485(5)
C2 C3 1.391(5)
C11 C10 1.484(5)
C6 C5 1.395(5)
C5 C4 1.394(5)
C9 C10 1.509(5)
C3 C4 1.378(5)
